data_2015420
loop_
_publ_author_name
'Grzegorczyk, Monika'
'Gdaniec, Maria'

_publ_section_title
;
 2,2',3,3',4,4',5,5',6,6'-Decafluorodiphenylamine and its 1:1 cocrystal
 with diphenylamine
;
_journal_coeditor_code FA3018
_journal_issue 7
_journal_name_full 'Acta Crystallographica Section C'
_journal_page_first o419
_journal_page_last o422
_journal_paper_doi 10.1107/S0108270106019664
_journal_volume 62
_journal_year 2006
_chemical_formula_iupac 'C12 H F10 N'
_chemical_formula_moiety 'C12 H F10 N'
_chemical_formula_sum 'C12 H F10 N'
_chemical_formula_weight 349.14
_chemical_melting_point .357E-305
_chemical_name_systematic
;
2,2',3,3',4,4',5,5',6,6'-decafluorodiphenylamine
;
_space_group_IT_number 5
_symmetry_cell_setting monoclinic
_symmetry_space_group_name_Hall 'C 2y'
_symmetry_space_group_name_H-M 'C 1 2 1'
_atom_sites_solution_hydrogens difmap
_atom_sites_solution_primary direct
_atom_sites_solution_secondary difmap
_audit_creation_method SHELXL97
_cell_angle_alpha 90.00
_cell_angle_beta 101.702(11)
_cell_angle_gamma 90.00
_cell_formula_units_Z 2
_cell_length_a 21.293(3)
_cell_length_b 5.9659(8)
_cell_length_c 4.4306(6)
_cell_measurement_reflns_used 1850
_cell_measurement_temperature 130(2)
_cell_measurement_theta_max 25
_cell_measurement_theta_min 4
_cell_volume 551.13(13)
_computing_cell_refinement 'CrysAlis CCD'
_computing_data_collection 'CrysAlis CCD (Oxford Diffraction, 2004)'
_computing_data_reduction 'CrysAlis RED (Oxford Diffraction, 2004)'
_computing_molecular_graphics
;
Stereochemical Workstation Operation Manual (Siemens, 1989) and MERCURY
(Version 1.4; Macrae <i>et al.</i>,  2006)
;
_computing_publication_material SHELXL97
_computing_structure_refinement 'SHELXL97 (Sheldrick, 1997)'
_computing_structure_solution 'SHELXS97 (Sheldrick, 1997)'
_diffrn_ambient_temperature 130(2)
_diffrn_measured_fraction_theta_full 0.987
_diffrn_measured_fraction_theta_max 0.987
_diffrn_measurement_device_type 'Kuma KM4 CCD \k geometry'
_diffrn_measurement_method \w
_diffrn_radiation_monochromator graphite
_diffrn_radiation_source 'fine-focus sealed tube'
_diffrn_radiation_type MoK\a
_diffrn_radiation_wavelength 0.71073
_diffrn_reflns_av_R_equivalents 0.0387
_diffrn_reflns_av_sigmaI/netI 0.0273
_diffrn_reflns_limit_h_max 25
_diffrn_reflns_limit_h_min -24
_diffrn_reflns_limit_k_max 5
_diffrn_reflns_limit_k_min -7
_diffrn_reflns_limit_l_max 5
_diffrn_reflns_limit_l_min -5
_diffrn_reflns_number 1458
_diffrn_reflns_theta_full 25.01
_diffrn_reflns_theta_max 25.01
_diffrn_reflns_theta_min 3.55
_diffrn_standards_number 0
_exptl_absorpt_coefficient_mu 0.244
_exptl_absorpt_correction_type none
_exptl_crystal_colour colourless
_exptl_crystal_density_diffrn 2.104
_exptl_crystal_density_method 'not measured'
_exptl_crystal_description plate
_exptl_crystal_F_000 340
_exptl_crystal_size_max 0.3
_exptl_crystal_size_mid 0.3
_exptl_crystal_size_min 0.03
_refine_diff_density_max 0.252
_refine_diff_density_min -0.173
_refine_ls_extinction_coef 0.0090(10)
_refine_ls_extinction_expression Fc^*^=kFc[1+0.001xFc^2^\l^3^/sin(2\q)]^-1/4^
_refine_ls_extinction_method 'SHELXL97 (Sheldrick, 1997)'
_refine_ls_goodness_of_fit_ref 1.088
_refine_ls_hydrogen_treatment constr
_refine_ls_matrix_type full
_refine_ls_number_parameters 106
_refine_ls_number_reflns 532
_refine_ls_number_restraints 1
_refine_ls_restrained_S_all 1.087
_refine_ls_R_factor_all 0.0292
_refine_ls_R_factor_gt 0.0281
_refine_ls_shift/su_max 0.000
_refine_ls_shift/su_mean 0.000
_refine_ls_structure_factor_coef Fsqd
_refine_ls_weighting_details 'calc w = 1/[\s^2^(Fo^2^)+(0.0625P)^2^+0.0243P] where P=(Fo^2^+2Fc^2^)/3'
_refine_ls_weighting_scheme calc
_refine_ls_wR_factor_gt 0.0789
_refine_ls_wR_factor_ref 0.0796
_reflns_number_gt 513
_reflns_number_total 532
_reflns_threshold_expression I>2\s(I)
_cod_data_source_file fa3018.cif
_cod_data_source_block I
_cod_original_sg_symbol_H-M C2
_cod_database_code 2015420
_cod_database_fobs_code 2015420

loop_
_symmetry_equiv_pos_as_xyz
'x, y, z'
'-x, y, -z'
'x+1/2, y+1/2, z'
'-x+1/2, y+1/2, -z'

loop_
_atom_site_type_symbol
_atom_site_label
_atom_site_fract_x
_atom_site_fract_y
_atom_site_fract_z
_atom_site_U_iso_or_equiv
_atom_site_adp_type
_atom_site_calc_flag
_atom_site_refinement_flags
_atom_site_occupancy
N N1 0.0000 1.0895(6) 0.5000 0.0203(7) Uani d S 1
H H1 0.0000 1.2404 0.5000 0.024 Uiso d SR 1
C C1 0.05645(12) 0.9851(5) 0.4595(5) 0.0178(5) Uani d . 1
C C2 0.09514(12) 1.0922(5) 0.2841(5) 0.0197(7) Uani d . 1
C C3 0.15264(12) 1.0022(5) 0.2434(5) 0.0205(6) Uani d . 1
C C4 0.17280(12) 0.7971(5) 0.3731(6) 0.0190(6) Uani d . 1
C C5 0.13549(12) 0.6873(5) 0.5499(5) 0.0196(6) Uani d . 1
C C6 0.07903(12) 0.7815(4) 0.5924(5) 0.0170(5) Uani d . 1
F F2 0.07585(7) 1.2895(3) 0.1532(3) 0.0258(4) Uani d . 1
F F3 0.18781(7) 1.1090(3) 0.0706(4) 0.0305(5) Uani d . 1
F F4 0.22759(7) 0.7053(3) 0.3283(4) 0.0309(5) Uani d . 1
F F5 0.15518(7) 0.4913(3) 0.6823(3) 0.0258(4) Uani d . 1
F F6 0.04479(7) 0.6711(2) 0.7740(3) 0.0227(4) Uani d . 1

loop_
_atom_site_aniso_label
_atom_site_aniso_U_11
_atom_site_aniso_U_22
_atom_site_aniso_U_33
_atom_site_aniso_U_12
_atom_site_aniso_U_13
_atom_site_aniso_U_23
N1 0.0215(16) 0.0105(15) 0.0300(16) 0.000 0.0079(13) 0.000
C1 0.0178(11) 0.0201(13) 0.0147(10) -0.0027(11) 0.0012(9) -0.0009(12)
C2 0.0271(16) 0.0161(14) 0.0151(12) -0.0032(12) 0.0022(11) 0.0014(10)
C3 0.0192(12) 0.0287(15) 0.0139(10) -0.0086(11) 0.0042(9) -0.0004(13)
C4 0.0171(12) 0.0230(14) 0.0168(12) 0.0004(11) 0.0031(10) -0.0041(10)
C5 0.0218(13) 0.0190(14) 0.0155(12) -0.0001(12) -0.0021(9) -0.0002(11)
C6 0.0179(11) 0.0184(13) 0.0152(10) -0.0032(11) 0.0043(9) 0.0026(11)
F2 0.0293(8) 0.0195(8) 0.0268(8) -0.0028(7) 0.0014(6) 0.0090(6)
F3 0.0283(9) 0.0401(11) 0.0249(8) -0.0088(8) 0.0098(7) 0.0087(8)
F4 0.0204(7) 0.0418(11) 0.0323(9) 0.0047(8) 0.0092(6) -0.0012(8)
F5 0.0270(8) 0.0201(8) 0.0288(8) 0.0054(7) 0.0019(6) 0.0060(7)
F6 0.0233(8) 0.0235(9) 0.0230(8) 0.0000(7) 0.0085(6) 0.0075(6)

loop_
_atom_type_symbol
_atom_type_description
_atom_type_scat_dispersion_real
_atom_type_scat_dispersion_imag
_atom_type_scat_source
C C 0.0033 0.0016 'International Tables Vol C Tables 4.2.6.8 and 6.1.1.4'
H H 0.0000 0.0000 'International Tables Vol C Tables 4.2.6.8 and 6.1.1.4'
N N 0.0061 0.0033 'International Tables Vol C Tables 4.2.6.8 and 6.1.1.4'
F F 0.0171 0.0103 'International Tables Vol C Tables 4.2.6.8 and 6.1.1.4'

loop_
_geom_angle_atom_site_label_1
_geom_angle_atom_site_label_2
_geom_angle_atom_site_label_3
_geom_angle_site_symmetry_1
_geom_angle
_geom_angle_publ_flag
C1 N1 C1 2_556 127.0(4) y
C1 N1 H1 2_556 116.5 ?
C1 N1 H1 . 116.5 ?
C6 C1 C2 . 116.3(2) y
C6 C1 N1 . 124.5(2) y
C2 C1 N1 . 119.2(3) y
F2 C2 C3 . 119.1(2) ?
F2 C2 C1 . 118.6(2) ?
C3 C2 C1 . 122.2(3) ?
F3 C3 C2 . 120.3(3) ?
F3 C3 C4 . 119.8(2) ?
C2 C3 C4 . 119.9(2) ?
F4 C4 C3 . 120.4(2) ?
F4 C4 C5 . 120.4(2) ?
C3 C4 C5 . 119.2(2) ?
F5 C5 C6 . 120.2(2) ?
F5 C5 C4 . 119.7(2) ?
C6 C5 C4 . 120.1(3) ?
F6 C6 C5 . 118.1(2) ?
F6 C6 C1 . 119.5(2) ?
C5 C6 C1 . 122.4(2) ?

loop_
_geom_bond_atom_site_label_1
_geom_bond_atom_site_label_2
_geom_bond_site_symmetry_2
_geom_bond_distance
_geom_bond_publ_flag
N1 C1 2_556 1.397(3) ?
N1 C1 . 1.397(3) y
N1 H1 . 0.8999 ?
C1 C6 . 1.392(4) ?
C1 C2 . 1.396(3) ?
C2 F2 . 1.340(3) ?
C2 C3 . 1.382(4) ?
C3 F3 . 1.336(3) ?
C3 C4 . 1.382(4) ?
C4 F4 . 1.340(3) ?
C4 C5 . 1.388(3) ?
C5 F5 . 1.337(4) ?
C5 C6 . 1.374(4) ?
C6 F6 . 1.360(3) ?

loop_
_geom_hbond_atom_site_label_D
_geom_hbond_atom_site_label_H
_geom_hbond_atom_site_label_A
_geom_hbond_distance_DH
_geom_hbond_distance_HA
_geom_hbond_distance_DA
_geom_hbond_angle_DHA
N1 H1 F2 0.90 2.46 2.720(2) 96.8

loop_
_geom_torsion_atom_site_label_1
_geom_torsion_atom_site_label_2
_geom_torsion_atom_site_label_3
_geom_torsion_atom_site_label_4
_geom_torsion_site_symmetry_1
_geom_torsion
_geom_torsion_publ_flag
C1 N1 C1 C6 2_556 -32.8(2) y
C1 N1 C1 C2 2_556 149.7(2) y
